data_4120151
loop_
_publ_author_name
'Wesley Sattler'
'Maraia E. Ener'
'James D. Blakemore'
'Aaron A. Rachford'
'Paul J. LaBeaume'
'James W. Thackeray'
'James F. Cameron'
'Jay R. Winkler'
'Harry B. Gray'

_publ_section_title
;
 Generation of Powerful Tungsten Reductants by Visible Light Excitation
;
_journal_name_full 'Journal of the American Chemical Society'
_journal_page_first 10614
_journal_page_last 10617
_journal_paper_doi 10.1021/ja4047119
_journal_volume 135
_journal_year 2013
_chemical_formula_sum 'C90 H114 N6 W'
_chemical_formula_weight 1463.72
_chemical_name_systematic
; 
 ? 
;
_space_group_IT_number 2
_symmetry_cell_setting triclinic
_symmetry_space_group_name_Hall '-P 1'
_symmetry_space_group_name_H-M 'P -1'
_atom_sites_solution_hydrogens geom
_atom_sites_solution_primary direct
_atom_sites_solution_secondary difmap
_audit_creation_method SHELXL-97
_cell_angle_alpha 69.655(3)
_cell_angle_beta 72.573(3)
_cell_angle_gamma 69.561(3)
_cell_formula_units_Z 1
_cell_length_a 13.1880(6)
_cell_length_b 13.2245(6)
_cell_length_c 13.4292(6)
_cell_measurement_reflns_used 9760
_cell_measurement_temperature 200(2)
_cell_measurement_theta_max 30.26
_cell_measurement_theta_min 2.59
_cell_volume 2015.04(17)
_computing_cell_refinement 'Bruker SAINT'
_computing_data_collection 'Bruker APEX2'
_computing_data_reduction 'Bruker SAINT'
_computing_molecular_graphics 'Bruker SHELXTL'
_computing_publication_material 'Bruker SHELXTL'
_computing_structure_refinement 'SHELXL-97 (Sheldrick, 2008)'
_computing_structure_solution 'SHELXS-97 (Sheldrick, 2008)'
_diffrn_ambient_temperature 200(2)
_diffrn_measured_fraction_theta_full 0.992
_diffrn_measured_fraction_theta_max 0.992
_diffrn_measurement_device_type 'Bruker APEX-II CCD'
_diffrn_measurement_method '\f and \w scans'
_diffrn_radiation_monochromator graphite
_diffrn_radiation_source 'fine-focus sealed tube'
_diffrn_radiation_type MoK\a
_diffrn_radiation_wavelength 0.71073
_diffrn_reflns_av_R_equivalents 0.0656
_diffrn_reflns_av_sigmaI/netI 0.0551
_diffrn_reflns_limit_h_max 18
_diffrn_reflns_limit_h_min -18
_diffrn_reflns_limit_k_max 17
_diffrn_reflns_limit_k_min -18
_diffrn_reflns_limit_l_max 19
_diffrn_reflns_limit_l_min -19
_diffrn_reflns_number 54470
_diffrn_reflns_theta_full 30.51
_diffrn_reflns_theta_max 30.51
_diffrn_reflns_theta_min 1.65
_exptl_absorpt_coefficient_mu 1.480
_exptl_absorpt_correction_T_max 0.9035
_exptl_absorpt_correction_T_min 0.4072
_exptl_absorpt_correction_type empirical
_exptl_absorpt_process_details sadabs
_exptl_crystal_colour RED
_exptl_crystal_density_diffrn 1.206
_exptl_crystal_description BLOCK
_exptl_crystal_F_000 770
_exptl_crystal_size_max 0.74
_exptl_crystal_size_mid 0.62
_exptl_crystal_size_min 0.07
_refine_diff_density_max 5.952
_refine_diff_density_min -2.338
_refine_diff_density_rms 0.160
_refine_ls_extinction_method none
_refine_ls_goodness_of_fit_ref 1.056
_refine_ls_hydrogen_treatment constr
_refine_ls_matrix_type full
_refine_ls_number_parameters 451
_refine_ls_number_reflns 12187
_refine_ls_number_restraints 0
_refine_ls_restrained_S_all 1.056
_refine_ls_R_factor_all 0.0497
_refine_ls_R_factor_gt 0.0484
_refine_ls_shift/su_max 0.001
_refine_ls_shift/su_mean 0.000
_refine_ls_structure_factor_coef Fsqd
_refine_ls_weighting_details 'calc w=1/[\s^2^(Fo^2^)+(0.0844P)^2^+0.0000P] where P=(Fo^2^+2Fc^2^)/3'
_refine_ls_weighting_scheme calc
_refine_ls_wR_factor_gt 0.1186
_refine_ls_wR_factor_ref 0.1196
_reflns_number_gt 12024
_reflns_number_total 12187
_reflns_threshold_expression >2sigma(I)
_cod_data_source_file ja4047119_si_002.cif
_cod_data_source_block ws10
_cod_original_cell_volume 2015.04(16)
_cod_database_code 4120151

loop_
_symmetry_equiv_pos_as_xyz
'x, y, z'
'-x, -y, -z'

loop_
_atom_site_label
_atom_site_type_symbol
_atom_site_fract_x
_atom_site_fract_y
_atom_site_fract_z
_atom_site_U_iso_or_equiv
_atom_site_adp_type
_atom_site_occupancy
_atom_site_symmetry_multiplicity
_atom_site_calc_flag
_atom_site_refinement_flags
W W 1.0000 0.0000 0.0000 0.01551(6) Uani 1 2 d S
N11 N 0.8455(3) -0.1653(3) 0.1440(2) 0.0291(6) Uani 1 1 d .
N21 N 0.8462(2) 0.1637(3) 0.1520(2) 0.0281(6) Uani 1 1 d .
N31 N 1.1589(2) -0.1393(3) 0.1737(2) 0.0278(6) Uani 1 1 d .
C11 C 0.9016(2) -0.1062(3) 0.0887(2) 0.0197(5) Uani 1 1 d .
C12 C 0.8011(3) -0.2460(3) 0.2254(3) 0.0254(6) Uani 1 1 d .
C13 C 0.6879(3) -0.2334(3) 0.2418(3) 0.0290(7) Uani 1 1 d .
C14 C 0.6439(3) -0.3144(4) 0.3261(3) 0.0368(8) Uani 1 1 d .
H14A H 0.5674 -0.3088 0.3400 0.044 Uiso 1 1 calc R
C15 C 0.7112(4) -0.4019(4) 0.3886(3) 0.0402(9) Uani 1 1 d .
H15A H 0.6803 -0.4564 0.4454 0.048 Uiso 1 1 calc R
C16 C 0.8225(4) -0.4126(4) 0.3710(3) 0.0375(8) Uani 1 1 d .
H16A H 0.8667 -0.4742 0.4158 0.045 Uiso 1 1 calc R
C17 C 0.8713(3) -0.3346(3) 0.2888(3) 0.0284(7) Uani 1 1 d .
C21 C 0.9029(2) 0.1054(3) 0.0957(2) 0.0203(5) Uani 1 1 d .
C22 C 0.7661(3) 0.2125(3) 0.2289(3) 0.0252(6) Uani 1 1 d .
C23 C 0.7507(3) 0.3259(3) 0.2180(3) 0.0281(7) Uani 1 1 d .
C24 C 0.6674(3) 0.3741(3) 0.2941(3) 0.0331(7) Uani 1 1 d .
H24A H 0.6542 0.4510 0.2888 0.040 Uiso 1 1 calc R
C25 C 0.6039(3) 0.3121(4) 0.3768(3) 0.0349(8) Uani 1 1 d .
H25A H 0.5469 0.3468 0.4271 0.042 Uiso 1 1 calc R
C26 C 0.6224(3) 0.1997(4) 0.3872(3) 0.0349(8) Uani 1 1 d .
H26A H 0.5792 0.1576 0.4458 0.042 Uiso 1 1 calc R
C27 C 0.7040(3) 0.1467(3) 0.3125(3) 0.0280(7) Uani 1 1 d .
C31 C 1.1018(2) -0.0870(2) 0.1104(2) 0.0181(5) Uani 1 1 d .
C32 C 1.2390(3) -0.2221(3) 0.2269(3) 0.0249(6) Uani 1 1 d .
C33 C 1.3221(3) -0.2942(3) 0.1684(3) 0.0261(6) Uani 1 1 d .
C34 C 1.3990(3) -0.3788(3) 0.2251(3) 0.0332(8) Uani 1 1 d .
H34A H 1.4562 -0.4290 0.1888 0.040 Uiso 1 1 calc R
C35 C 1.3942(3) -0.3914(3) 0.3328(3) 0.0349(8) Uani 1 1 d .
H35A H 1.4477 -0.4502 0.3694 0.042 Uiso 1 1 calc R
C36 C 1.3120(3) -0.3190(3) 0.3881(3) 0.0320(7) Uani 1 1 d .
H36A H 1.3101 -0.3281 0.4620 0.038 Uiso 1 1 calc R
C37 C 1.2326(3) -0.2331(3) 0.3356(3) 0.0276(7) Uani 1 1 d .
C41 C 1.0464(4) -0.4043(5) 0.3635(4) 0.0537(12) Uani 1 1 d .
H41A H 1.0034 -0.3717 0.4238 0.081 Uiso 1 1 calc R
H41B H 1.1218 -0.3972 0.3451 0.081 Uiso 1 1 calc R
H41C H 1.0488 -0.4837 0.3848 0.081 Uiso 1 1 calc R
C42 C 1.0553(4) -0.3957(6) 0.1723(4) 0.0563(13) Uani 1 1 d .
H42A H 1.0227 -0.3518 0.1083 0.085 Uiso 1 1 calc R
H42B H 1.0500 -0.4727 0.1931 0.085 Uiso 1 1 calc R
H42C H 1.1331 -0.3965 0.1555 0.085 Uiso 1 1 calc R
C43 C 0.9929(3) -0.3430(3) 0.2660(3) 0.0341(8) Uani 1 1 d .
H43A H 0.9998 -0.2647 0.2417 0.041 Uiso 1 1 calc R
C44 C 0.6182(3) -0.1362(4) 0.1693(3) 0.0372(8) Uani 1 1 d .
H44A H 0.6437 -0.0687 0.1554 0.045 Uiso 1 1 calc R
C45 C 0.4945(4) -0.1076(5) 0.2186(5) 0.0586(14) Uani 1 1 d .
H45A H 0.4825 -0.0941 0.2890 0.088 Uiso 1 1 calc R
H45B H 0.4658 -0.1703 0.2283 0.088 Uiso 1 1 calc R
H45C H 0.4558 -0.0401 0.1699 0.088 Uiso 1 1 calc R
C46 C 0.6392(5) -0.1597(5) 0.0599(4) 0.0595(14) Uani 1 1 d .
H46A H 0.7185 -0.1759 0.0285 0.089 Uiso 1 1 calc R
H46B H 0.5992 -0.0939 0.0107 0.089 Uiso 1 1 calc R
H46C H 0.6131 -0.2244 0.0705 0.089 Uiso 1 1 calc R
C51 C 0.6340(4) -0.0272(5) 0.3935(5) 0.0552(13) Uani 1 1 d .
H51A H 0.5657 0.0165 0.3667 0.083 Uiso 1 1 calc R
H51B H 0.6237 -0.0257 0.4684 0.083 Uiso 1 1 calc R
H51C H 0.6520 -0.1049 0.3911 0.083 Uiso 1 1 calc R
C52 C 0.8353(4) -0.0436(4) 0.3623(4) 0.0425(9) Uani 1 1 d .
H52A H 0.8953 -0.0110 0.3155 0.064 Uiso 1 1 calc R
H52B H 0.8532 -0.1215 0.3605 0.064 Uiso 1 1 calc R
H52C H 0.8262 -0.0418 0.4369 0.064 Uiso 1 1 calc R
C53 C 0.7283(3) 0.0237(3) 0.3221(3) 0.0329(7) Uani 1 1 d .
H53A H 0.7393 0.0167 0.2475 0.040 Uiso 1 1 calc R
C54 C 0.8242(4) 0.3904(4) 0.1278(3) 0.0391(9) Uani 1 1 d .
H54A H 0.8364 0.3656 0.0618 0.047 Uiso 1 1 calc R
C55 C 0.7739(5) 0.5176(4) 0.0981(5) 0.0601(14) Uani 1 1 d .
H55A H 0.7008 0.5355 0.0822 0.090 Uiso 1 1 calc R
H55B H 0.8220 0.5530 0.0342 0.090 Uiso 1 1 calc R
H55C H 0.7666 0.5459 0.1591 0.090 Uiso 1 1 calc R
C56 C 0.9367(5) 0.3596(6) 0.1560(5) 0.0624(14) Uani 1 1 d .
H56A H 0.9698 0.2784 0.1694 0.094 Uiso 1 1 calc R
H56B H 0.9278 0.3818 0.2212 0.094 Uiso 1 1 calc R
H56C H 0.9850 0.3987 0.0955 0.094 Uiso 1 1 calc R
C61 C 1.3903(4) -0.3788(4) 0.0098(4) 0.0476(11) Uani 1 1 d .
H61A H 1.3606 -0.4422 0.0554 0.071 Uiso 1 1 calc R
H61B H 1.4681 -0.3971 0.0131 0.071 Uiso 1 1 calc R
H61C H 1.3842 -0.3635 -0.0654 0.071 Uiso 1 1 calc R
C62 C 1.3679(4) -0.1743(4) -0.0211(3) 0.0402(9) Uani 1 1 d .
H62A H 1.3224 -0.1077 0.0035 0.060 Uiso 1 1 calc R
H62B H 1.3644 -0.1614 -0.0966 0.060 Uiso 1 1 calc R
H62C H 1.4447 -0.1891 -0.0162 0.060 Uiso 1 1 calc R
C63 C 1.3247(3) -0.2753(3) 0.0505(3) 0.0310(7) Uani 1 1 d .
H63A H 1.2467 -0.2574 0.0429 0.037 Uiso 1 1 calc R
C64 C 1.1428(3) -0.1508(4) 0.3926(3) 0.0405(9) Uani 1 1 d .
H64A H 1.0742 -0.1330 0.3651 0.049 Uiso 1 1 calc R
C65 C 1.1744(6) -0.0423(5) 0.3607(6) 0.0700(17) Uani 1 1 d .
H65A H 1.1907 -0.0141 0.2815 0.105 Uiso 1 1 calc R
H65B H 1.2399 -0.0561 0.3889 0.105 Uiso 1 1 calc R
H65C H 1.1130 0.0134 0.3913 0.105 Uiso 1 1 calc R
C66 C 1.1151(4) -0.1977(6) 0.5154(4) 0.0616(16) Uani 1 1 d .
H66A H 1.0505 -0.1447 0.5461 0.092 Uiso 1 1 calc R
H66B H 1.1783 -0.2091 0.5460 0.092 Uiso 1 1 calc R
H66C H 1.0988 -0.2695 0.5330 0.092 Uiso 1 1 calc R
C71 C 1.2328(7) -0.7440(8) 0.2233(8) 0.093(3) Uani 1 1 d .
H71A H 1.2027 -0.7652 0.1801 0.112 Uiso 1 1 calc R
C72 C 1.3303(7) -0.7199(10) 0.1850(7) 0.109(3) Uani 1 1 d .
H72A H 1.3683 -0.7211 0.1129 0.131 Uiso 1 1 calc R
C73 C 1.3752(7) -0.6935(10) 0.2487(7) 0.108(3) Uani 1 1 d .
H73A H 1.4451 -0.6782 0.2210 0.130 Uiso 1 1 calc R
C74 C 1.3219(7) -0.6889(8) 0.3498(6) 0.085(2) Uani 1 1 d .
H74A H 1.3541 -0.6706 0.3934 0.102 Uiso 1 1 calc R
C75 C 1.2229(7) -0.7103(6) 0.3892(6) 0.080(2) Uani 1 1 d .
H75A H 1.1848 -0.7065 0.4607 0.096 Uiso 1 1 calc R
C76 C 1.1771(6) -0.7375(7) 0.3264(9) 0.100(3) Uani 1 1 d .
H76A H 1.1068 -0.7519 0.3541 0.120 Uiso 1 1 calc R

loop_
_atom_site_aniso_label
_atom_site_aniso_U_11
_atom_site_aniso_U_22
_atom_site_aniso_U_33
_atom_site_aniso_U_23
_atom_site_aniso_U_13
_atom_site_aniso_U_12
W 0.01759(8) 0.01322(9) 0.01278(8) -0.00074(5) -0.00232(5) -0.00417(5)
N11 0.0318(14) 0.0294(15) 0.0257(13) -0.0026(12) -0.0030(11) -0.0153(12)
N21 0.0309(14) 0.0270(15) 0.0251(13) -0.0116(11) -0.0033(11) -0.0038(11)
N31 0.0263(13) 0.0293(15) 0.0247(13) -0.0048(11) -0.0098(10) -0.0024(11)
C11 0.0221(12) 0.0152(13) 0.0184(12) -0.0003(10) -0.0039(10) -0.0056(10)
C12 0.0338(16) 0.0254(16) 0.0194(13) -0.0042(12) -0.0007(11) -0.0170(13)
C13 0.0340(16) 0.0282(17) 0.0263(15) -0.0044(13) -0.0027(12) -0.0162(14)
C14 0.0377(19) 0.041(2) 0.0342(18) -0.0066(16) 0.0012(15) -0.0243(17)
C15 0.052(2) 0.042(2) 0.0278(17) 0.0005(16) 0.0010(16) -0.0305(19)
C16 0.051(2) 0.032(2) 0.0271(17) 0.0062(15) -0.0116(15) -0.0202(17)
C17 0.0355(16) 0.0272(17) 0.0225(14) -0.0026(13) -0.0037(12) -0.0146(14)
C21 0.0242(13) 0.0169(14) 0.0164(12) -0.0003(10) -0.0039(10) -0.0061(10)
C22 0.0244(14) 0.0299(17) 0.0220(14) -0.0136(13) -0.0050(11) -0.0014(12)
C23 0.0324(16) 0.0279(17) 0.0237(14) -0.0115(13) -0.0077(12) -0.0018(13)
C24 0.0365(18) 0.0293(18) 0.0326(17) -0.0167(15) -0.0082(14) 0.0012(14)
C25 0.0302(16) 0.040(2) 0.0306(17) -0.0214(16) -0.0008(13) 0.0026(14)
C26 0.0308(16) 0.042(2) 0.0277(16) -0.0155(16) 0.0016(13) -0.0060(15)
C27 0.0266(14) 0.0327(18) 0.0246(15) -0.0135(14) -0.0035(12) -0.0037(13)
C31 0.0181(11) 0.0159(13) 0.0164(12) -0.0025(10) -0.0018(9) -0.0033(10)
C32 0.0253(14) 0.0220(15) 0.0252(14) -0.0010(12) -0.0104(11) -0.0047(11)
C33 0.0255(14) 0.0239(16) 0.0272(15) -0.0045(13) -0.0078(12) -0.0048(12)
C34 0.0294(16) 0.0239(17) 0.0403(19) -0.0049(15) -0.0119(14) 0.0000(13)
C35 0.0330(17) 0.0273(18) 0.0354(18) 0.0014(15) -0.0168(14) 0.0010(14)
C36 0.0312(16) 0.0326(19) 0.0256(15) 0.0012(14) -0.0124(13) -0.0046(14)
C37 0.0251(14) 0.0311(18) 0.0232(14) -0.0021(13) -0.0081(11) -0.0061(12)
C41 0.050(3) 0.058(3) 0.051(3) 0.005(2) -0.021(2) -0.021(2)
C42 0.041(2) 0.079(4) 0.049(3) -0.027(3) 0.006(2) -0.020(2)
C43 0.0367(18) 0.0323(19) 0.0311(17) 0.0018(15) -0.0063(14) -0.0175(15)
C44 0.0367(18) 0.032(2) 0.042(2) -0.0025(16) -0.0097(16) -0.0154(15)
C45 0.035(2) 0.055(3) 0.079(4) -0.007(3) -0.011(2) -0.015(2)
C46 0.068(3) 0.066(4) 0.046(3) -0.003(2) -0.029(2) -0.017(3)
C51 0.055(3) 0.050(3) 0.063(3) -0.025(3) 0.011(2) -0.027(2)
C52 0.050(2) 0.031(2) 0.040(2) -0.0085(17) -0.0122(18) -0.0022(17)
C53 0.0364(18) 0.0318(19) 0.0305(17) -0.0125(15) -0.0030(14) -0.0083(14)
C54 0.051(2) 0.031(2) 0.0341(19) -0.0121(16) 0.0006(16) -0.0146(17)
C55 0.082(4) 0.031(2) 0.053(3) -0.010(2) 0.004(3) -0.016(2)
C56 0.050(3) 0.067(4) 0.073(4) -0.016(3) -0.003(3) -0.030(3)
C61 0.047(2) 0.050(3) 0.046(2) -0.027(2) -0.0129(19) 0.003(2)
C62 0.043(2) 0.044(2) 0.0291(18) -0.0038(17) -0.0059(15) -0.0135(18)
C63 0.0311(16) 0.0311(18) 0.0299(16) -0.0101(14) -0.0094(13) -0.0030(13)
C64 0.0311(17) 0.051(3) 0.0296(18) -0.0143(17) -0.0093(14) 0.0063(16)
C65 0.086(4) 0.048(3) 0.066(4) -0.031(3) -0.004(3) -0.001(3)
C66 0.044(2) 0.088(4) 0.031(2) -0.018(2) -0.0001(18) 0.004(3)
C71 0.082(5) 0.111(7) 0.111(7) -0.057(6) -0.017(5) -0.031(5)
C72 0.073(5) 0.191(11) 0.065(4) -0.054(6) 0.007(4) -0.037(6)
C73 0.069(4) 0.192(11) 0.076(5) -0.037(6) 0.007(4) -0.070(6)
C74 0.086(5) 0.112(6) 0.065(4) -0.030(4) -0.017(4) -0.030(5)
C75 0.083(5) 0.072(4) 0.053(3) -0.011(3) 0.005(3) -0.006(4)
C76 0.055(4) 0.085(5) 0.135(8) -0.012(5) 0.007(4) -0.032(4)

loop_
_atom_type_symbol
_atom_type_description
_atom_type_scat_dispersion_real
_atom_type_scat_dispersion_imag
_atom_type_scat_source
C C 0.0033 0.0016 'International Tables Vol C Tables 4.2.6.8 and 6.1.1.4'
H H 0.0000 0.0000 'International Tables Vol C Tables 4.2.6.8 and 6.1.1.4'
N N 0.0061 0.0033 'International Tables Vol C Tables 4.2.6.8 and 6.1.1.4'
W W -0.8490 6.8722 'International Tables Vol C Tables 4.2.6.8 and 6.1.1.4'

loop_
_geom_angle_atom_site_label_1
_geom_angle_atom_site_label_2
_geom_angle_atom_site_label_3
_geom_angle
_geom_angle_site_symmetry_1
_geom_angle_site_symmetry_3
C21 W C21 180.00(13) . 2_755
C21 W C31 88.71(11) . 2_755
C21 W C31 91.29(11) 2_755 2_755
C21 W C31 91.29(11) . .
C21 W C31 88.71(11) 2_755 .
C31 W C31 180.0 2_755 .
C21 W C11 86.98(12) . .
C21 W C11 93.02(12) 2_755 .
C31 W C11 92.78(11) 2_755 .
C31 W C11 87.22(11) . .
C21 W C11 93.02(12) . 2_755
C21 W C11 86.98(12) 2_755 2_755
C31 W C11 87.22(11) 2_755 2_755
C31 W C11 92.78(11) . 2_755
C11 W C11 180.0 . 2_755
C11 N11 C12 164.6(3) . .
C21 N21 C22 166.3(4) . .
C31 N31 C32 162.3(3) . .
N11 C11 W 176.5(3) . .
N11 C12 C13 118.1(3) . .
N11 C12 C17 118.4(3) . .
C13 C12 C17 123.5(3) . .
C12 C13 C14 117.3(3) . .
C12 C13 C44 120.2(3) . .
C14 C13 C44 122.5(3) . .
C15 C14 C13 120.2(4) . .
C14 C15 C16 121.5(3) . .
C15 C16 C17 121.2(4) . .
C16 C17 C12 116.3(3) . .
C16 C17 C43 123.1(3) . .
C12 C17 C43 120.5(3) . .
N21 C21 W 178.4(3) . .
N21 C22 C27 118.5(3) . .
N21 C22 C23 118.2(3) . .
C27 C22 C23 123.2(3) . .
C24 C23 C22 117.2(3) . .
C24 C23 C54 122.7(4) . .
C22 C23 C54 120.1(3) . .
C25 C24 C23 121.1(4) . .
C24 C25 C26 120.6(3) . .
C25 C26 C27 121.1(4) . .
C22 C27 C26 116.8(4) . .
C22 C27 C53 120.4(3) . .
C26 C27 C53 122.8(3) . .
N31 C31 W 178.0(3) . .
N31 C32 C37 119.1(3) . .
N31 C32 C33 117.9(3) . .
C37 C32 C33 122.9(3) . .
C34 C33 C32 116.5(3) . .
C34 C33 C63 123.8(3) . .
C32 C33 C63 119.7(3) . .
C35 C34 C33 121.6(4) . .
C34 C35 C36 120.7(3) . .
C35 C36 C37 120.2(3) . .
C36 C37 C32 118.0(3) . .
C36 C37 C64 121.8(3) . .
C32 C37 C64 120.1(3) . .
C41 C43 C17 114.3(3) . .
C41 C43 C42 110.6(4) . .
C17 C43 C42 110.3(3) . .
C13 C44 C45 114.2(4) . .
C13 C44 C46 109.5(4) . .
C45 C44 C46 110.4(4) . .
C27 C53 C52 111.1(3) . .
C27 C53 C51 113.5(3) . .
C52 C53 C51 110.1(4) . .
C23 C54 C56 110.1(4) . .
C23 C54 C55 114.1(4) . .
C56 C54 C55 110.9(4) . .
C33 C63 C61 113.1(3) . .
C33 C63 C62 111.5(3) . .
C61 C63 C62 110.5(4) . .
C65 C64 C37 109.6(4) . .
C65 C64 C66 111.7(5) . .
C37 C64 C66 113.6(4) . .
C72 C71 C76 118.8(8) . .
C71 C72 C73 120.4(8) . .
C74 C73 C72 120.8(7) . .
C73 C74 C75 119.9(8) . .
C74 C75 C76 119.9(7) . .
C75 C76 C71 120.1(7) . .

loop_
_geom_bond_atom_site_label_1
_geom_bond_atom_site_label_2
_geom_bond_distance
_geom_bond_site_symmetry_2
W C21 2.061(3) .
W C21 2.061(3) 2_755
W C31 2.062(3) 2_755
W C31 2.062(3) .
W C11 2.063(3) .
W C11 2.063(3) 2_755
N11 C11 1.176(4) .
N11 C12 1.386(4) .
N21 C21 1.178(4) .
N21 C22 1.391(4) .
N31 C31 1.174(4) .
N31 C32 1.387(4) .
C12 C13 1.400(5) .
C12 C17 1.405(5) .
C13 C14 1.401(5) .
C13 C44 1.511(6) .
C14 C15 1.373(6) .
C15 C16 1.379(6) .
C16 C17 1.394(5) .
C17 C43 1.512(5) .
C22 C27 1.399(5) .
C22 C23 1.401(5) .
C23 C24 1.396(5) .
C23 C54 1.513(5) .
C24 C25 1.377(6) .
C25 C26 1.382(6) .
C26 C27 1.403(5) .
C27 C53 1.510(5) .
C32 C37 1.396(5) .
C32 C33 1.415(5) .
C33 C34 1.392(5) .
C33 C63 1.506(5) .
C34 C35 1.382(6) .
C35 C36 1.389(6) .
C36 C37 1.393(5) .
C37 C64 1.519(5) .
C41 C43 1.511(6) .
C42 C43 1.529(7) .
C44 C45 1.530(6) .
C44 C46 1.533(7) .
C51 C53 1.530(6) .
C52 C53 1.524(6) .
C54 C56 1.523(7) .
C54 C55 1.530(7) .
C61 C63 1.526(6) .
C62 C63 1.531(6) .
C64 C65 1.516(8) .
C64 C66 1.524(6) .
C71 C72 1.339(12) .
C71 C76 1.377(13) .
C72 C73 1.363(12) .
C73 C74 1.340(11) .
C74 C75 1.343(11) .
C75 C76 1.369(13) .
